data_2005900
loop_
_publ_author_name
'Banwell, M. G.'
'Hockless, D. C. R.'
'Peters, S. C.'

_publ_contact_author
;
Dr. David C. R. Hockless
Research School of Chemistry
Institute of Advanced Studies
Australian National University
Canberra, ACT 0200
Australia
;
_publ_section_title
;
 A Possible Synthetic Precursor to the Tropoloisoquinoline Alkaloid
 Pareirubrine A
;
_journal_issue 1
_journal_name_full 'Acta Crystallographica Section C'
_journal_page_first 109
_journal_page_last 111
_journal_paper_doi 10.1107/S0108270196009092
_journal_volume 53
_journal_year 1997
_chemical_formula_iupac 'C21 H23 N O8 , C H Cl3'
_chemical_formula_moiety 'C22 H24 Cl3 N O8'
_chemical_formula_structural 'C22 H24 Cl3 N O8'
_chemical_formula_sum 'C22 H24 Cl3 N O8'
_chemical_formula_weight 536.78
_space_group_IT_number 14
_symmetry_cell_setting monoclinic
_symmetry_space_group_name_Hall '-P 2ybc'
_symmetry_space_group_name_H-M 'P 1 21/c 1'
_audit_creation_method 'from TEXRAY.INF file'
_cell_angle_alpha 90
_cell_angle_beta 91.315(7)
_cell_angle_gamma 90
_cell_formula_units_Z 4
_cell_length_a 14.453(2)
_cell_length_b 10.149(3)
_cell_length_c 17.136(1)
_cell_measurement_reflns_used 24
_cell_measurement_temperature 213(1)
_cell_measurement_theta_max 44.4
_cell_measurement_theta_min 30.9
_cell_volume 2512.9(8)
_computing_cell_refinement 'MSC/AFC Diffractometer Control Software'
_computing_data_collection
;MSC/AFC Diffractometer Control Software (Molecular Structure Corporation,
 1993)
;
_computing_data_reduction TEXSAN
_computing_publication_material TEXSAN
_computing_structure_refinement TEXSAN
_computing_structure_solution 'SIR92, DIRDIF94'
_diffrn_ambient_temperature 213.0(10)
_diffrn_measurement_device AFC6R
_diffrn_measurement_method '\w/2\q scans'
_diffrn_radiation_monochromator graphite
_diffrn_radiation_source 'Rigaku rotating anode'
_diffrn_radiation_type CuK\a
_diffrn_radiation_wavelength 1.5418
_diffrn_reflns_av_R_equivalents 2.81
_diffrn_reflns_limit_h_max 16
_diffrn_reflns_limit_h_min 0
_diffrn_reflns_limit_k_max 0
_diffrn_reflns_limit_k_min -11
_diffrn_reflns_limit_l_max 19
_diffrn_reflns_limit_l_min -19
_diffrn_reflns_number 4164
_diffrn_reflns_theta_max 60.08
_diffrn_standards_decay_% none
_diffrn_standards_interval_count 150
_diffrn_standards_number 3
_exptl_absorpt_coefficient_mu 3.714
_exptl_absorpt_correction_T_max 0.862
_exptl_absorpt_correction_T_min 0.701
_exptl_absorpt_correction_type
;Semi-empirical using azimuthal (\y) scan data (North, Phillips, & Mathews,
 1968)
;
_exptl_absorpt_process_details
;Semi-empirical using azimuthal (\y) scan data (North, Phillips, & Mathews,
 1968)
;
_exptl_crystal_colour 'pale yellow'
_exptl_crystal_density_diffrn 1.419
_exptl_crystal_density_meas ?
_exptl_crystal_description plate
_exptl_crystal_F_000 1112.00
_exptl_crystal_size_max 0.280
_exptl_crystal_size_mid 0.200
_exptl_crystal_size_min 0.040
_refine_diff_density_max 0.32
_refine_diff_density_min -0.36
_refine_ls_extinction_coef '2(2) x 10^-7^'
_refine_ls_extinction_method
;
Zachariasen (1967) type 2 Gaussian isotropic
;
_refine_ls_goodness_of_fit_obs 2.175
_refine_ls_hydrogen_treatment noref
_refine_ls_matrix_type full
_refine_ls_number_parameters 331
_refine_ls_number_reflns 1700
_refine_ls_number_restraints 0
_refine_ls_R_factor_obs 0.0615
_refine_ls_shift/esd_max 0.0860
_refine_ls_structure_factor_coef F
_refine_ls_weighting_details w=4F~o~^2^/[\s^2^(F~o~^2^)+(0.013F~o~^2^)^2^]
_refine_ls_weighting_scheme calc
_refine_ls_wR_factor_obs 0.0641
_reflns_number_observed 1700
_reflns_number_total 3986
_reflns_observed_criterion I>3.00\s(I)
_cod_data_source_file ta1095.cif
_cod_data_source_block MGB12
_cod_depositor_comments
;
The following automatic conversions were performed:

'_exptl_crystal_density_meas' value 'not measured' was changed to '?'
- the value is perceived as not measured.

Automatic conversion script
Id: cif_fix_values 3008 2015-01-20 13:52:24Z robertas 

The following automatic conversions were performed:

'_refine_ls_weighting_scheme' value '
w=4F~o~^2^/[\s^2^(F~o~^2^)+(0.013F~o~^2^)^2^]' was changed to 'calc'.
New tag '_refine_ls_weighting_details' was created. The value of the
new tag was set to 'w=4F~o~^2^/[\s^2^(F~o~^2^)+(0.013F~o~^2^)^2^]'.

Automatic conversion script
Id: cif_fix_values 3143 2015-03-26 13:38:13Z robertas 
;
_cod_original_cell_volume 2512.8(7)
_cod_original_sg_symbol_H-M 'P 21/c'
_cod_database_code 2005900

loop_
_symmetry_equiv_pos_as_xyz
'   +x,   +y,   +z'
'   -x,1/2+y,1/2-z'
'   -x,   -y,   -z'
'   +x,1/2-y,1/2+z'

loop_
_atom_site_aniso_label
_atom_site_aniso_U_11
_atom_site_aniso_U_22
_atom_site_aniso_U_33
_atom_site_aniso_U_12
_atom_site_aniso_U_13
_atom_site_aniso_U_23
Cl(1) 0.113(2) 0.222(3) 0.114(2) 0.079(2) -0.0060(10) -0.001(2)
Cl(2) 0.281(8) 0.430(10) 0.074(2) 0.088(8) 0.006(3) 0.041(5)
Cl(2') 0.200(10) 0.370(10) 0.060(6) 0.237(8) -0.011(7) -0.026(10)
Cl(3) 0.147(3) 0.186(4) 0.198(4) 0.052(3) -0.013(3) 0.016(3)
Cl(3') 0.105(10) 0.17(2) 0.204(6) -0.041(10) -0.050(10) 0.042(9)
O(4') 0.082(3) 0.034(2) 0.038(2) -0.018(2) -0.013(2) 0.013(2)
O(5') 0.086(3) 0.027(2) 0.065(3) 0.001(2) -0.030(2) 0.007(2)
O(6') 0.052(2) 0.050(3) 0.057(2) 0.013(2) 0.000(2) 0.004(2)
O(8') 0.065(2) 0.047(2) 0.037(2) 0.006(2) 0.009(2) 0.001(2)
O(8'') 0.045(2) 0.070(3) 0.057(2) 0.000(2) 0.018(2) 0.010(2)
O(9) 0.058(2) 0.047(2) 0.085(3) -0.007(2) 0.011(2) 0.023(2)
O(10) 0.042(2) 0.029(2) 0.039(2) 0.005(2) 0.0020(10) 0.006(2)
O(10a) 0.047(2) 0.032(2) 0.037(2) -0.002(2) -0.003(2) -0.009(2)
N(1) 0.041(2) 0.033(3) 0.030(2) -0.001(2) 0.000(2) -0.001(2)
C(01) 0.102(5) 0.280(10) 0.065(3) 0.061(6) -0.023(6) -0.056(6)
C(2) 0.046(3) 0.047(3) 0.026(3) -0.008(2) 0.011(2) -0.003(2)
C(3) 0.052(2) 0.042(3) 0.026(3) -0.017(3) 0.006(2) -0.002(2)
C(3a) 0.054(2) 0.030(3) 0.021(3) -0.005(2) -0.005(2) -0.004(2)
C(4) 0.066(2) 0.026(3) 0.027(3) -0.004(2) -0.008(2) -0.003(2)
C(4') 0.153(7) 0.126(7) 0.036(2) -0.074(6) -0.017(4) 0.028(4)
C(5) 0.065(2) 0.030(3) 0.033(3) -0.001(2) -0.017(2) 0.002(2)
C(5') 0.149(7) 0.029(3) 0.115(6) 0.010(4) -0.051(5) -0.024(4)
C(6) 0.051(2) 0.032(3) 0.033(3) 0.007(2) -0.005(2) -0.006(2)
C(6') 0.068(4) 0.079(5) 0.080(4) 0.014(4) -0.036(3) 0.000(4)
C(6a) 0.050(2) 0.031(3) 0.020(2) 0.002(2) -0.001(2) -0.005(2)
C(6b) 0.041(2) 0.032(3) 0.032(3) 0.003(2) 0.003(2) 0.000(2)
C(6c) 0.045(3) 0.049(4) 0.044(3) -0.009(3) -0.004(2) 0.000(3)
C(7) 0.035(3) 0.043(4) 0.040(2) 0.011(3) 0.003(2) 0.004(2)
C(8) 0.047(3) 0.052(3) 0.037(3) 0.001(2) 0.005(2) 0.006(2)
C(8') 0.097(5) 0.089(6) 0.035(3) 0.003(4) 0.005(3) 0.008(3)
C(8'') 0.046(3) 0.102(6) 0.082(4) 0.021(3) 0.027(3) 0.011(4)
C(9) 0.050(3) 0.044(2) 0.034(3) -0.006(2) 0.003(2) 0.002(3)
C(10) 0.043(2) 0.026(3) 0.029(2) 0.004(2) -0.002(2) 0.001(2)
C(10a) 0.044(2) 0.028(3) 0.027(2) -0.001(2) 0.001(2) 0.003(2)
C(10b) 0.040(2) 0.029(3) 0.020(2) -0.002(2) -0.004(2) 0.000(2)
C(10c) 0.051(2) 0.026(3) 0.023(3) 0.004(2) -0.006(2) -0.004(2)

loop_
_atom_site_label
_atom_site_occupancy
_atom_site_fract_x
_atom_site_fract_y
_atom_site_fract_z
_atom_site_U_iso_or_equiv
_atom_site_thermal_displace_type
Cl(1) 1.000 0.4937(2) 0.8584(3) 0.8365(1) 0.150(1) Uij
Cl(2) 0.777(4) 0.3901(6) 0.7770(9) 0.9685(2) 0.262(4) Uij
Cl(2') 0.223(4) 0.4672(10) 0.936(2) 0.9760(6) 0.211(5) Uij
Cl(3) 0.777(4) 0.3586(2) 0.6623(4) 0.8193(2) 0.177(2) Uij
Cl(3') 0.223(4) 0.382(1) 0.702(2) 0.941(1) 0.159(5) Uij
O(4') 1.000 0.9711(2) 1.1790(3) 0.3220(2) 0.052(1) Uij
O(5') 1.000 0.7777(3) 1.1946(3) 0.3346(2) 0.060(1) Uij
O(6') 1.000 0.6809(2) 1.0045(4) 0.4139(2) 0.053(1) Uij
O(8') 1.000 0.7682(2) 0.7986(4) 0.6721(2) 0.049(1) Uij
O(8'') 1.000 0.6512(2) 0.6455(4) 0.6453(2) 0.057(1) Uij
O(9) 1.000 0.7860(2) 0.4776(4) 0.6244(2) 0.063(1) Uij
O(10) 1.000 0.9595(2) 0.5326(3) 0.5826(2) 0.0368(10) Uij
O(10a) 1.000 0.8636(2) 0.5647(3) 0.4419(2) 0.0386(10) Uij
N(1) 1.000 1.0440(3) 0.7377(4) 0.4596(2) 0.035(1) Uij
C(01) 0.777(4) 0.3833(8) 0.796(2) 0.8663(6) 0.148(3) Uij
C(01') 0.223(4) 0.411(2) 0.855(2) 0.894(1) 0.038(7) Uij
C(2) 1.000 1.0986(3) 0.8334(5) 0.4271(3) 0.039(2) Uij
C(3) 1.000 1.0665(3) 0.9487(5) 0.3943(3) 0.040(1) Uij
C(3a) 1.000 0.9710(3) 0.9747(5) 0.3939(2) 0.035(1) Uij
C(4) 1.000 0.9219(3) 1.0832(5) 0.3598(3) 0.040(1) Uij
C(4') 1.000 0.9619(5) 1.1747(8) 0.2388(3) 0.105(3) Uij
C(5) 1.000 0.8271(4) 1.0923(5) 0.3662(3) 0.043(1) Uij
C(5') 1.000 0.7962(5) 1.3213(6) 0.3671(4) 0.099(3) Uij
C(6) 1.000 0.7745(3) 0.9932(5) 0.4045(3) 0.039(1) Uij
C(6') 1.000 0.6222(4) 1.0217(7) 0.3470(4) 0.076(2) Uij
C(6a) 1.000 0.8207(3) 0.8864(5) 0.4364(2) 0.034(1) Uij
C(6b) 1.000 0.7905(3) 0.7673(5) 0.4794(2) 0.035(1) Uij
C(6c) 1.000 0.6968(3) 0.7051(5) 0.4691(3) 0.046(2) Uij
C(7) 1.000 0.7195(3) 0.7794(5) 0.5435(3) 0.039(1) Uij
C(8) 1.000 0.7312(3) 0.7042(6) 0.6189(3) 0.045(1) Uij
C(8') 1.000 0.7839(4) 0.7520(7) 0.7505(3) 0.074(2) Uij
C(8'') 1.000 0.5731(4) 0.7327(7) 0.6478(4) 0.076(2) Uij
C(9) 1.000 0.8023(3) 0.5920(6) 0.6086(3) 0.042(1) Uij
C(10) 1.000 0.8933(3) 0.6343(5) 0.5756(3) 0.033(1) Uij
C(10a) 1.000 0.8772(3) 0.6780(5) 0.4898(2) 0.033(1) Uij
C(10b) 1.000 0.9553(3) 0.7640(5) 0.4604(2) 0.030(1) Uij
C(10c) 1.000 0.9166(3) 0.8815(5) 0.4303(2) 0.033(1) Uij
H(2) 1.000 1.1635 0.8185 0.4273 0.0471 Uij
H(3) 1.000 1.1082 1.0099 0.3722 0.0482 Uij
H(4'a) 1.000 0.8982 1.1695 0.2241 0.1265 Uij
H(4'b) 1.000 0.9879 1.2522 0.2173 0.1265 Uij
H(4'c) 1.000 0.9934 1.0996 0.2197 0.1265 Uij
H(5'a) 1.000 0.7553 1.3373 0.4087 0.1183 Uij
H(5'b) 1.000 0.7872 1.3866 0.3279 0.1183 Uij
H(5'c) 1.000 0.8583 1.3245 0.3862 0.1183 Uij
H(6'a) 1.000 0.6327 0.9527 0.3109 0.0917 Uij
H(6'b) 1.000 0.6351 1.1041 0.3233 0.0917 Uij
H(6'c) 1.000 0.5594 1.0198 0.3623 0.0917 Uij
H(6ca) 1.000 0.6535 0.7406 0.4323 0.0551 Uij
H(6cb) 1.000 0.6909 0.6119 0.4702 0.0551 Uij
H(7) 1.000 0.6911 0.8634 0.5478 0.0468 Uij
H(8'a) 1.000 0.8042 0.8230 0.7827 0.0883 Uij
H(8'b) 1.000 0.7281 0.7169 0.7699 0.0883 Uij
H(8'c) 1.000 0.8300 0.6852 0.7506 0.0883 Uij
H(8''a) 1.000 0.5235 0.6899 0.6730 0.0916 Uij
H(8''b) 1.000 0.5899 0.8101 0.6759 0.0916 Uij
H(8''c) 1.000 0.5542 0.7557 0.5961 0.0916 Uij
H(10) 1.000 0.9154 0.7080 0.6047 0.0397 Uij
H(010) 1.000 0.9307 0.4540 0.5723 0.0994 Uij
H(010a) 1.000 0.9197 0.5216 0.4358 0.0847 Uij

loop_
_atom_type_symbol
_atom_type_scat_dispersion_real
_atom_type_scat_dispersion_imag
_atom_type_scat_source
C 0.018 0.009
;
International Tables for Crystallography
(1992, Vol C. Tables 4.2.6.8  and 6.1.1.4)
;
H 0.000 0.000
;
International Tables for Crystallography
(1992, Vol C. Tables 4.2.6.8  and 6.1.1.4)
;
N 0.031 0.018
;
International Tables for Crystallography
(1992, Vol C. Tables 4.2.6.8  and 6.1.1.4)
;
O 0.049 0.032
;
International Tables for Crystallography
(1992, Vol C. Tables 4.2.6.8  and 6.1.1.4)
;
Cl 0.364 0.702
;
International Tables for Crystallography
(1992, Vol C. Tables 4.2.6.8  and 6.1.1.4)
;

loop_
_geom_angle_atom_site_label_1
_geom_angle_atom_site_label_2
_geom_angle_atom_site_label_3
_geom_angle
C(01) Cl(1) C(01') 28.4(9)
Cl(2') Cl(2') Cl(2) 156.0(10)
Cl(2') Cl(2') C(01') 155(2)
Cl(2) Cl(2') C(01') 48.0(10)
Cl(2') Cl(2) Cl(3') 142(2)
Cl(2') Cl(2) C(01) 89.0(10)
Cl(2') Cl(2) C(01') 60.8(10)
Cl(3') Cl(2) C(01) 64(2)
Cl(3') Cl(2) C(01') 91.0(10)
C(01) Cl(2) C(01') 29.0(10)
Cl(2) Cl(3') Cl(3) 133(2)
Cl(2) Cl(3') C(01) 85(2)
Cl(2) Cl(3') C(01') 58.0(10)
Cl(3) Cl(3') C(01) 48.0(10)
Cl(3) Cl(3') C(01') 76.0(10)
C(01) Cl(3') C(01') 28.4(10)
Cl(3') Cl(3) C(01) 47.0(10)
C(4) O(4') C(4') 114.3(6)
C(5) O(5') C(5') 116.2(6)
C(6) O(6') C(6') 119.2(6)
C(8) O(8') C(8') 115.3(6)
C(8'') O(8'') C(8) 114.1(7)
C(2) N(1) C(10b) 115.5(6)
Cl(1) C(01) Cl(2) 106.9(10)
Cl(1) C(01) Cl(3') 117.0(10)
Cl(1) C(01) Cl(3) 110.1(10)
Cl(1) C(01) C(01') 60(2)
Cl(2) C(01) Cl(3') 30.0(10)
Cl(2) C(01) Cl(3) 114.0(10)
Cl(2) C(01) C(01') 61(2)
Cl(3') C(01) Cl(3) 83.0(10)
Cl(3') C(01) C(01') 89(2)
Cl(3) C(01) C(01') 163(3)
Cl(1) C(01') Cl(2') 98.0(10)
Cl(1) C(01') Cl(2) 134(2)
Cl(1) C(01') Cl(3') 119(2)
Cl(1) C(01') C(01) 91(2)
Cl(2') C(01') Cl(2) 71.0(10)
Cl(2') C(01') Cl(3') 98.0(10)
Cl(2') C(01') C(01) 160(3)
Cl(2) C(01') Cl(3') 30.0(10)
Cl(2) C(01') C(01) 89(2)
Cl(3') C(01') C(01) 61(2)
N(1) C(2) C(3) 125.1(7)
C(2) C(3) C(3a) 119.0(7)
C(3) C(3a) C(4) 128.8(7)
C(3) C(3a) C(10c) 115.9(7)
C(4) C(3a) C(10c) 115.3(7)
O(4') C(4) C(3a) 118.7(7)
O(4') C(4) C(5) 121.0(7)
C(3a) C(4) C(5) 120.3(7)
O(5') C(5) C(4) 122.0(7)
O(5') C(5) C(6) 116.0(7)
C(4) C(5) C(6) 121.9(7)
O(6') C(6) C(5) 122.1(7)
O(6') C(6) C(6a) 119.3(7)
C(5) C(6) C(6a) 118.5(7)
C(6) C(6a) C(6b) 133.6(7)
C(6) C(6a) C(10c) 118.2(7)
C(6b) C(6a) C(10c) 108.2(6)
C(6a) C(6b) C(6c) 123.9(6)
C(6a) C(6b) C(7) 120.1(6)
C(6a) C(6b) C(10a) 106.6(6)
C(6c) C(6b) C(7) 59.9(4)
C(6c) C(6b) C(10a) 119.4(6)
C(7) C(6b) C(10a) 121.2(6)
C(6b) C(6c) C(7) 60.8(4)
C(6b) C(7) C(6c) 59.2(4)
C(6b) C(7) C(8) 120.8(6)
C(6c) C(7) C(8) 119.3(7)
O(8') C(8) O(8'') 112.6(6)
O(8') C(8) C(7) 104.0(6)
O(8') C(8) C(9) 109.2(6)
O(8'') C(8) C(7) 114.8(6)
O(8'') C(8) C(9) 106.5(6)
C(7) C(8) C(9) 109.7(6)
O(9) C(9) C(8) 122.9(7)
O(9) C(9) C(10) 122.1(7)
C(8) C(9) C(10) 114.9(7)
C(3a) C(10c) C(6a) 125.8(7)
C(3a) C(10c) C(10b) 121.1(7)
C(6a) C(10c) C(10b) 113.0(7)
O(10) C(10) C(9) 110.8(6)
O(10) C(10) C(10a) 112.2(5)
C(9) C(10) C(10a) 108.9(5)
O(10a) C(10a) C(6b) 107.7(5)
O(10a) C(10a) C(10) 109.4(6)
O(10a) C(10a) C(10b) 111.4(5)
C(6b) C(10a) C(10) 112.3(5)
C(6b) C(10a) C(10b) 103.3(5)
C(10) C(10a) C(10b) 112.5(5)
N(1) C(10b) C(10c) 123.3(7)
N(1) C(10b) C(10a) 128.3(6)
C(10c) C(10b) C(10a) 108.4(6)

loop_
_geom_bond_atom_site_label_1
_geom_bond_atom_site_label_2
_geom_bond_distance
Cl(1) C(01) 1.80(2)
Cl(1) C(01') 1.56(3)
Cl(2') Cl(2') 1.79(5)
Cl(2') Cl(2) 1.97(3)
Cl(2') C(01') 1.81(2)
Cl(2) Cl(3') 0.91(3)
Cl(2) C(01) 1.76(2)
Cl(2) C(01') 1.54(3)
Cl(3') Cl(3) 2.14(3)
Cl(3') C(01) 1.59(3)
Cl(3') C(01') 1.81(2)
Cl(3) C(01) 1.61(2)
O(4') C(4) 1.376(8)
O(4') C(4') 1.429(9)
O(5') C(5) 1.365(8)
O(5') C(5') 1.423(9)
O(6') C(6) 1.370(8)
O(6') C(6') 1.421(9)
O(8') C(8) 1.418(8)
O(8') C(8') 1.438(8)
O(8'') C(8'') 1.435(9)
O(8'') C(8) 1.387(8)
O(9) C(9) 1.217(8)
O(10) C(10) 1.410(7)
O(10a) C(10a) 1.424(8)
N(1) C(2) 1.377(8)
N(1) C(10b) 1.310(8)
C(01) C(01') 0.86(3)
C(2) C(3) 1.374(10)
C(3) C(3a) 1.405(9)
C(3a) C(4) 1.428(9)
C(3a) C(10c) 1.388(9)
C(4) C(5) 1.380(10)
C(5) C(6) 1.430(10)
C(6) C(6a) 1.378(9)
C(6a) C(6b) 1.487(9)
C(6a) C(10c) 1.393(9)
C(6b) C(6c) 1.500(9)
C(6b) C(7) 1.525(9)
C(6b) C(10a) 1.553(9)
C(6c) C(7) 1.511(9)
C(7) C(8) 1.507(9)
C(8) C(9) 1.550(10)
C(9) C(10) 1.506(9)
C(10c) C(10b) 1.410(9)
C(10) C(10a) 1.548(9)
C(10a) C(10b) 1.522(9)
